data_7054017
loop_
_publ_author_name
'Misra, Rajneesh'
'Maragani, Ramesh'
'Jadhav, Thaksen'
'Mobin, Shaikh M.'

_publ_section_title
;
 Ferrocenyl end capped molecular rods: synthesis, structure, and
 properties
;
_journal_issue 4
_journal_name_full 'New Journal of Chemistry'
_journal_page_first 1446
_journal_paper_doi 10.1039/c3nj01244a
_journal_volume 38
_journal_year 2014
_chemical_formula_sum 'C21 H22 Fe Si'
_chemical_formula_weight 358.33
_chemical_name_systematic
;
 ?
;
_space_group_IT_number 14
_symmetry_cell_setting monoclinic
_symmetry_space_group_name_Hall '-P 2yn'
_symmetry_space_group_name_H-M 'P 1 21/n 1'
_atom_sites_solution_hydrogens geom
_atom_sites_solution_primary direct
_atom_sites_solution_secondary difmap
_audit_creation_method SHELXL-97
_cell_angle_alpha 90.00
_cell_angle_beta 112.670(4)
_cell_angle_gamma 90.00
_cell_formula_units_Z 4
_cell_length_a 11.0972(4)
_cell_length_b 13.1305(3)
_cell_length_c 13.4256(4)
_cell_measurement_reflns_used 10405
_cell_measurement_temperature 150(2)
_cell_measurement_theta_max 32.1010
_cell_measurement_theta_min 3.3980
_cell_volume 1805.13(11)
_computing_cell_refinement 'CrysAlis RED, Oxford Diffraction Ltd.,'
_computing_data_collection 'CrysAlis CCD, Oxford Diffraction Ltd.,'
_computing_data_reduction 'CrysAlis RED, Oxford Diffraction Ltd.,'
_computing_molecular_graphics Ortep3
_computing_publication_material Shelx97
_computing_structure_refinement 'SHELXL-97 (Sheldrick, 1997)'
_computing_structure_solution 'SHELXS-97 (Sheldrick, 1997)'
_diffrn_ambient_temperature 150(2)
_diffrn_detector_area_resol_mean 15.9948
_diffrn_measured_fraction_theta_full 0.998
_diffrn_measured_fraction_theta_max 0.998
_diffrn_measurement_device_type 'OXFORD DIFFRACTION SUPER NOVA'
_diffrn_measurement_method \w/q-scan
_diffrn_radiation_monochromator graphite
_diffrn_radiation_source 'Micro-Focus (Mo) X-ray Source'
_diffrn_radiation_type MoK\a
_diffrn_radiation_wavelength 0.71073
_diffrn_reflns_av_R_equivalents 0.0385
_diffrn_reflns_av_sigmaI/netI 0.0325
_diffrn_reflns_limit_h_max 13
_diffrn_reflns_limit_h_min -13
_diffrn_reflns_limit_k_max 14
_diffrn_reflns_limit_k_min -15
_diffrn_reflns_limit_l_max 15
_diffrn_reflns_limit_l_min -15
_diffrn_reflns_number 13235
_diffrn_reflns_theta_full 24.99
_diffrn_reflns_theta_max 24.99
_diffrn_reflns_theta_min 3.10
_exptl_absorpt_coefficient_mu 0.899
_exptl_absorpt_correction_T_max 0.8921
_exptl_absorpt_correction_T_min 0.8200
_exptl_absorpt_correction_type multi-scan
_exptl_absorpt_process_details
;
CrysAlis RED, Oxford Diffraction Ltd.,
Version 1.171.31.7 (release 18-10-2006 CrysAlis171 .NET)
(compiled Oct 18 2006,16:28:17)
Empirical absorption correction using spherical harmonics,
 implemented in SCALE3 ABSPACK scaling algorithm.
;
_exptl_crystal_density_diffrn 1.318
_exptl_crystal_density_method 'not measured'
_exptl_crystal_F_000 752
_exptl_crystal_size_max 0.23
_exptl_crystal_size_mid 0.18
_exptl_crystal_size_min 0.13
_refine_diff_density_max 0.448
_refine_diff_density_min -0.331
_refine_diff_density_rms 0.056
_refine_ls_extinction_method none
_refine_ls_goodness_of_fit_ref 1.029
_refine_ls_hydrogen_treatment riding
_refine_ls_matrix_type full
_refine_ls_number_parameters 211
_refine_ls_number_reflns 3174
_refine_ls_number_restraints 0
_refine_ls_restrained_S_all 1.029
_refine_ls_R_factor_all 0.0366
_refine_ls_R_factor_gt 0.0327
_refine_ls_shift/su_max 0.001
_refine_ls_shift/su_mean 0.000
_refine_ls_structure_factor_coef Fsqd
_refine_ls_weighting_details 'calc w=1/[\s^2^(Fo^2^)+(0.0388P)^2^+0.9712P] where P=(Fo^2^+2Fc^2^)/3'
_refine_ls_weighting_scheme calc
_refine_ls_wR_factor_gt 0.0803
_refine_ls_wR_factor_ref 0.0841
_reflns_number_gt 2904
_reflns_number_total 3174
_reflns_threshold_expression >2sigma(I)
_cod_data_source_file c3nj01244a.txt
_cod_data_source_block rm066
_cod_depositor_comments
;
The following automatic conversions were performed:

'_symmetry_cell_setting' value 'Monoclinic' changed to 'monoclinic'
according to
/usr/data/users/saulius/crontab/automatic-downloads/current/RSC/lib/dictionaries/cif_core.dic
dictionary named 'cif_core.dic' version 2.4.2 from 2011-04-26.

Automatic conversion script
Id: cif_fix_values 2281 2013-09-26 08:29:07Z andrius 
;
_cod_original_cell_volume 1805.13(9)
_cod_original_sg_symbol_H-M 'P 21/n'
_cod_database_code 7054017

loop_
_symmetry_equiv_pos_as_xyz
'x, y, z'
'-x+1/2, y+1/2, -z+1/2'
'-x, -y, -z'
'x-1/2, -y-1/2, z-1/2'

loop_
_atom_site_label
_atom_site_type_symbol
_atom_site_fract_x
_atom_site_fract_y
_atom_site_fract_z
_atom_site_U_iso_or_equiv
_atom_site_adp_type
_atom_site_occupancy
_atom_site_symmetry_multiplicity
_atom_site_calc_flag
_atom_site_refinement_flags
Fe1 Fe 0.75427(3) 0.08280(2) 0.14832(2) 0.02506(12) Uani 1 1 d .
Si1 Si 0.76575(6) 0.50099(4) 0.79520(5) 0.02838(16) Uani 1 1 d .
C1 C 0.9257(2) 0.56707(19) 0.8440(2) 0.0449(6) Uani 1 1 d .
H1A H 0.9954 0.5181 0.8805 0.067 Uiso 1 1 calc R
H1B H 0.9264 0.6209 0.8948 0.067 Uiso 1 1 calc R
H1C H 0.9399 0.5972 0.7826 0.067 Uiso 1 1 calc R
C2 C 0.7610(2) 0.40716(15) 0.69128(17) 0.0277(5) Uani 1 1 d .
C3 C 0.75258(19) 0.34801(15) 0.62020(17) 0.0256(4) Uani 1 1 d .
C4 C 0.74358(19) 0.27767(14) 0.53541(15) 0.0236(4) Uani 1 1 d .
C5 C 0.8558(2) 0.23654(16) 0.52752(17) 0.0287(5) Uani 1 1 d .
H5 H 0.9393 0.2553 0.5788 0.034 Uiso 1 1 calc R
C6 C 0.8466(2) 0.16922(15) 0.44625(17) 0.0281(4) Uani 1 1 d .
H6 H 0.9242 0.1424 0.4424 0.034 Uiso 1 1 calc R
C7 C 0.72517(19) 0.13946(14) 0.36901(15) 0.0230(4) Uani 1 1 d .
C8 C 0.61364(19) 0.18139(14) 0.37662(16) 0.0235(4) Uani 1 1 d .
H8 H 0.5301 0.1632 0.3248 0.028 Uiso 1 1 calc R
C9 C 0.62211(19) 0.24905(14) 0.45824(16) 0.0242(4) Uani 1 1 d .
H9 H 0.5446 0.2763 0.4618 0.029 Uiso 1 1 calc R
C10 C 0.7162(2) 0.06361(14) 0.28548(16) 0.0235(4) Uani 1 1 d .
C11 C 0.8184(2) -0.00327(14) 0.28575(17) 0.0271(4) Uani 1 1 d .
H11 H 0.9050 -0.0047 0.3387 0.032 Uiso 1 1 calc R
C12 C 0.7678(2) -0.06714(15) 0.19311(18) 0.0306(5) Uani 1 1 d .
H12 H 0.8146 -0.1189 0.1738 0.037 Uiso 1 1 calc R
C13 C 0.6353(2) -0.04007(15) 0.13467(17) 0.0303(5) Uani 1 1 d .
H13 H 0.5781 -0.0703 0.0692 0.036 Uiso 1 1 calc R
C14 C 0.6032(2) 0.04023(15) 0.19124(16) 0.0259(4) Uani 1 1 d .
H14 H 0.5206 0.0728 0.1700 0.031 Uiso 1 1 calc R
C15 C 0.8106(3) 0.22952(18) 0.1404(3) 0.0553(8) Uani 1 1 d .
H15 H 0.8175 0.2815 0.1916 0.066 Uiso 1 1 calc R
C16 C 0.6318(2) 0.59304(17) 0.72928(19) 0.0393(6) Uani 1 1 d .
H16A H 0.6492 0.6304 0.6731 0.059 Uiso 1 1 calc R
H16B H 0.6263 0.6411 0.7832 0.059 Uiso 1 1 calc R
H16C H 0.5489 0.5562 0.6967 0.059 Uiso 1 1 calc R
C17 C 0.7392(3) 0.4316(2) 0.9059(2) 0.0488(7) Uani 1 1 d .
H17A H 0.6532 0.3987 0.8774 0.073 Uiso 1 1 calc R
H17B H 0.7431 0.4798 0.9628 0.073 Uiso 1 1 calc R
H17C H 0.8071 0.3797 0.9358 0.073 Uiso 1 1 calc R
C18 C 0.9091(2) 0.16219(18) 0.1411(2) 0.0425(6) Uani 1 1 d .
H18 H 0.9960 0.1606 0.1936 0.051 Uiso 1 1 calc R
C19 C 0.8587(3) 0.0985(2) 0.0523(2) 0.0451(6) Uani 1 1 d .
H19 H 0.9058 0.0462 0.0341 0.054 Uiso 1 1 calc R
C20 C 0.7300(3) 0.1227(2) -0.0054(2) 0.0514(7) Uani 1 1 d .
H20 H 0.6735 0.0899 -0.0694 0.062 Uiso 1 1 calc R
C21 C 0.6966(3) 0.2034(2) 0.0459(3) 0.0615(9) Uani 1 1 d .
H21 H 0.6137 0.2357 0.0230 0.074 Uiso 1 1 calc R

loop_
_atom_site_aniso_label
_atom_site_aniso_U_11
_atom_site_aniso_U_22
_atom_site_aniso_U_33
_atom_site_aniso_U_23
_atom_site_aniso_U_13
_atom_site_aniso_U_12
Fe1 0.0282(2) 0.02701(18) 0.02319(19) 0.00098(11) 0.01343(14) -0.00012(11)
Si1 0.0291(3) 0.0320(3) 0.0224(3) -0.0070(2) 0.0081(3) 0.0009(2)
C1 0.0362(14) 0.0473(14) 0.0482(15) -0.0234(12) 0.0130(12) -0.0023(11)
C2 0.0259(11) 0.0314(11) 0.0248(11) -0.0032(9) 0.0087(9) -0.0014(8)
C3 0.0245(11) 0.0271(10) 0.0255(11) 0.0005(9) 0.0099(9) -0.0006(8)
C4 0.0314(11) 0.0219(9) 0.0192(10) 0.0001(8) 0.0117(9) -0.0030(8)
C5 0.0249(11) 0.0328(11) 0.0271(11) -0.0058(9) 0.0085(9) -0.0057(8)
C6 0.0262(11) 0.0312(11) 0.0298(11) -0.0050(9) 0.0139(9) -0.0025(9)
C7 0.0303(11) 0.0217(9) 0.0194(10) 0.0022(8) 0.0122(9) -0.0023(8)
C8 0.0259(10) 0.0231(9) 0.0211(10) 0.0013(8) 0.0087(8) -0.0020(8)
C9 0.0276(11) 0.0236(9) 0.0235(10) 0.0018(8) 0.0122(9) 0.0011(8)
C10 0.0300(11) 0.0205(9) 0.0228(10) 0.0017(8) 0.0134(9) -0.0015(8)
C11 0.0321(11) 0.0246(10) 0.0252(11) 0.0006(8) 0.0119(9) 0.0022(8)
C12 0.0409(13) 0.0222(10) 0.0327(12) -0.0022(9) 0.0187(10) 0.0018(9)
C13 0.0365(12) 0.0290(11) 0.0272(11) -0.0071(9) 0.0141(10) -0.0087(9)
C14 0.0292(11) 0.0259(10) 0.0255(11) -0.0004(8) 0.0137(9) -0.0036(8)
C15 0.097(2) 0.0256(12) 0.074(2) -0.0005(12) 0.067(2) -0.0095(13)
C16 0.0381(14) 0.0418(13) 0.0345(13) -0.0079(10) 0.0103(11) 0.0082(10)
C17 0.0642(18) 0.0554(16) 0.0278(13) -0.0014(11) 0.0187(13) 0.0001(13)
C18 0.0346(13) 0.0481(14) 0.0471(15) 0.0119(12) 0.0182(11) -0.0072(11)
C19 0.0534(16) 0.0504(14) 0.0454(15) 0.0049(12) 0.0344(14) 0.0018(12)
C20 0.0561(18) 0.0677(18) 0.0333(14) 0.0115(13) 0.0204(13) -0.0068(14)
C21 0.0415(16) 0.0677(19) 0.087(2) 0.0556(18) 0.0378(16) 0.0204(14)

loop_
_atom_type_symbol
_atom_type_description
_atom_type_scat_dispersion_real
_atom_type_scat_dispersion_imag
_atom_type_scat_source
C C 0.0033 0.0016 'International Tables Vol C Tables 4.2.6.8 and 6.1.1.4'
H H 0.0000 0.0000 'International Tables Vol C Tables 4.2.6.8 and 6.1.1.4'
Si Si 0.0817 0.0704 'International Tables Vol C Tables 4.2.6.8 and 6.1.1.4'
Fe Fe 0.3463 0.8444 'International Tables Vol C Tables 4.2.6.8 and 6.1.1.4'

loop_
_geom_angle_atom_site_label_1
_geom_angle_atom_site_label_2
_geom_angle_atom_site_label_3
_geom_angle
C21 Fe1 C15 41.58(12)
C21 Fe1 C11 162.00(12)
C15 Fe1 C11 124.19(11)
C21 Fe1 C20 39.89(12)
C15 Fe1 C20 68.24(12)
C11 Fe1 C20 156.63(10)
C21 Fe1 C18 67.77(10)
C15 Fe1 C18 40.19(10)
C11 Fe1 C18 108.58(9)
C20 Fe1 C18 66.86(11)
C21 Fe1 C13 121.97(11)
C15 Fe1 C13 159.89(11)
C11 Fe1 C13 68.48(9)
C20 Fe1 C13 106.39(10)
C18 Fe1 C13 157.27(10)
C21 Fe1 C12 156.44(13)
C15 Fe1 C12 159.05(12)
C11 Fe1 C12 40.74(8)
C20 Fe1 C12 120.62(11)
C18 Fe1 C12 122.45(10)
C13 Fe1 C12 40.56(9)
C21 Fe1 C19 66.62(11)
C15 Fe1 C19 67.26(10)
C11 Fe1 C19 122.63(10)
C20 Fe1 C19 39.23(11)
C18 Fe1 C19 39.55(10)
C13 Fe1 C19 121.63(10)
C12 Fe1 C19 106.64(9)
C21 Fe1 C14 108.92(9)
C15 Fe1 C14 124.92(9)
C11 Fe1 C14 68.47(8)
C20 Fe1 C14 123.38(10)
C18 Fe1 C14 161.16(9)
C13 Fe1 C14 40.64(8)
C12 Fe1 C14 68.31(8)
C19 Fe1 C14 157.92(10)
C21 Fe1 C10 125.52(11)
C15 Fe1 C10 109.56(9)
C11 Fe1 C10 40.91(8)
C20 Fe1 C10 160.48(10)
C18 Fe1 C10 124.87(9)
C13 Fe1 C10 68.64(8)
C12 Fe1 C10 68.68(8)
C19 Fe1 C10 159.47(10)
C14 Fe1 C10 40.74(8)
C2 Si1 C1 108.92(10)
C2 Si1 C16 106.85(10)
C1 Si1 C16 110.24(12)
C2 Si1 C17 108.03(11)
C1 Si1 C17 111.81(13)
C16 Si1 C17 110.81(12)
Si1 C1 H1A 109.5
Si1 C1 H1B 109.5
H1A C1 H1B 109.5
Si1 C1 H1C 109.5
H1A C1 H1C 109.5
H1B C1 H1C 109.5
C3 C2 Si1 176.95(19)
C2 C3 C4 179.5(2)
C5 C4 C9 118.19(18)
C5 C4 C3 121.03(18)
C9 C4 C3 120.78(18)
C6 C5 C4 120.79(19)
C6 C5 H5 119.6
C4 C5 H5 119.6
C5 C6 C7 121.42(19)
C5 C6 H6 119.3
C7 C6 H6 119.3
C8 C7 C6 117.58(18)
C8 C7 C10 121.38(18)
C6 C7 C10 121.00(18)
C9 C8 C7 121.31(18)
C9 C8 H8 119.3
C7 C8 H8 119.3
C8 C9 C4 120.70(18)
C8 C9 H9 119.6
C4 C9 H9 119.6
C14 C10 C11 107.08(17)
C14 C10 C7 126.70(18)
C11 C10 C7 126.19(18)
C14 C10 Fe1 69.31(11)
C11 C10 Fe1 69.02(11)
C7 C10 Fe1 128.39(13)
C12 C11 C10 108.28(18)
C12 C11 Fe1 69.77(12)
C10 C11 Fe1 70.07(11)
C12 C11 H11 125.9
C10 C11 H11 125.9
Fe1 C11 H11 125.9
C13 C12 C11 108.11(18)
C13 C12 Fe1 69.73(12)
C11 C12 Fe1 69.49(11)
C13 C12 H12 125.9
C11 C12 H12 125.9
Fe1 C12 H12 126.4
C12 C13 C14 108.04(19)
C12 C13 Fe1 69.71(11)
C14 C13 Fe1 69.74(11)
C12 C13 H13 126.0
C14 C13 H13 126.0
Fe1 C13 H13 126.2
C13 C14 C10 108.49(18)
C13 C14 Fe1 69.62(11)
C10 C14 Fe1 69.95(11)
C13 C14 H14 125.8
C10 C14 H14 125.8
Fe1 C14 H14 126.3
C18 C15 C21 105.8(2)
C18 C15 Fe1 70.04(13)
C21 C15 Fe1 68.89(14)
C18 C15 H15 127.1
C21 C15 H15 127.1
Fe1 C15 H15 125.6
Si1 C16 H16A 109.5
Si1 C16 H16B 109.5
H16A C16 H16B 109.5
Si1 C16 H16C 109.5
H16A C16 H16C 109.5
H16B C16 H16C 109.5
Si1 C17 H17A 109.5
Si1 C17 H17B 109.5
H17A C17 H17B 109.5
Si1 C17 H17C 109.5
H17A C17 H17C 109.5
H17B C17 H17C 109.5
C19 C18 C15 108.6(2)
C19 C18 Fe1 70.40(14)
C15 C18 Fe1 69.77(13)
C19 C18 H18 125.7
C15 C18 H18 125.7
Fe1 C18 H18 125.7
C20 C19 C18 109.4(2)
C20 C19 Fe1 70.17(15)
C18 C19 Fe1 70.05(14)
C20 C19 H19 125.3
C18 C19 H19 125.3
Fe1 C19 H19 126.1
C19 C20 C21 108.4(3)
C19 C20 Fe1 70.60(15)
C21 C20 Fe1 69.63(15)
C19 C20 H20 125.8
C21 C20 H20 125.8
Fe1 C20 H20 125.5
C20 C21 C15 107.7(2)
C20 C21 Fe1 70.48(15)
C15 C21 Fe1 69.52(14)
C20 C21 H21 126.1
C15 C21 H21 126.1
Fe1 C21 H21 125.4

loop_
_geom_bond_atom_site_label_1
_geom_bond_atom_site_label_2
_geom_bond_distance
Fe1 C21 2.032(2)
Fe1 C15 2.041(2)
Fe1 C11 2.043(2)
Fe1 C20 2.043(2)
Fe1 C18 2.044(2)
Fe1 C13 2.047(2)
Fe1 C12 2.047(2)
Fe1 C19 2.049(2)
Fe1 C14 2.0491(19)
Fe1 C10 2.0575(19)
Si1 C2 1.847(2)
Si1 C1 1.854(2)
Si1 C16 1.855(2)
Si1 C17 1.862(3)
C1 H1A 0.9800
C1 H1B 0.9800
C1 H1C 0.9800
C2 C3 1.206(3)
C3 C4 1.439(3)
C4 C5 1.398(3)
C4 C9 1.398(3)
C5 C6 1.377(3)
C5 H5 0.9500
C6 C7 1.402(3)
C6 H6 0.9500
C7 C8 1.394(3)
C7 C10 1.474(3)
C8 C9 1.385(3)
C8 H8 0.9500
C9 H9 0.9500
C10 C14 1.429(3)
C10 C11 1.433(3)
C11 C12 1.424(3)
C11 H11 0.9500
C12 C13 1.419(3)
C12 H12 0.9500
C13 C14 1.423(3)
C13 H13 0.9500
C14 H14 0.9500
C15 C18 1.404(4)
C15 C21 1.446(4)
C15 H15 0.9500
C16 H16A 0.9800
C16 H16B 0.9800
C16 H16C 0.9800
C17 H17A 0.9800
C17 H17B 0.9800
C17 H17C 0.9800
C18 C19 1.385(4)
C18 H18 0.9500
C19 C20 1.374(4)
C19 H19 0.9500
C20 C21 1.390(4)
C20 H20 0.9500
C21 H21 0.9500

loop_
_geom_torsion_atom_site_label_1
_geom_torsion_atom_site_label_2
_geom_torsion_atom_site_label_3
_geom_torsion_atom_site_label_4
_geom_torsion
C1 Si1 C2 C3 -125(4)
C16 Si1 C2 C3 -6(4)
C17 Si1 C2 C3 113(4)
Si1 C2 C3 C4 122(31)
C2 C3 C4 C5 27(32)
C2 C3 C4 C9 -153(100)
C9 C4 C5 C6 -0.4(3)
C3 C4 C5 C6 179.97(19)
C4 C5 C6 C7 -0.1(3)
C5 C6 C7 C8 0.7(3)
C5 C6 C7 C10 -177.03(18)
C6 C7 C8 C9 -0.8(3)
C10 C7 C8 C9 176.93(17)
C7 C8 C9 C4 0.3(3)
C5 C4 C9 C8 0.3(3)
C3 C4 C9 C8 179.94(18)
C8 C7 C10 C14 14.7(3)
C6 C7 C10 C14 -167.64(19)
C8 C7 C10 C11 -162.87(18)
C6 C7 C10 C11 14.8(3)
C8 C7 C10 Fe1 106.4(2)
C6 C7 C10 Fe1 -76.0(2)
C21 Fe1 C10 C14 77.40(16)
C15 Fe1 C10 C14 121.21(14)
C11 Fe1 C10 C14 -118.75(16)
C20 Fe1 C10 C14 41.3(3)
C18 Fe1 C10 C14 163.43(12)
C13 Fe1 C10 C14 -37.40(12)
C12 Fe1 C10 C14 -81.09(13)
C19 Fe1 C10 C14 -161.5(2)
C21 Fe1 C10 C11 -163.85(15)
C15 Fe1 C10 C11 -120.04(14)
C20 Fe1 C10 C11 160.0(3)
C18 Fe1 C10 C11 -77.81(15)
C13 Fe1 C10 C11 81.36(12)
C12 Fe1 C10 C11 37.66(12)
C19 Fe1 C10 C11 -42.8(3)
C14 Fe1 C10 C11 118.75(16)
C21 Fe1 C10 C7 -43.7(2)
C15 Fe1 C10 C7 0.2(2)
C11 Fe1 C10 C7 120.2(2)
C20 Fe1 C10 C7 -79.8(4)
C18 Fe1 C10 C7 42.4(2)
C13 Fe1 C10 C7 -158.5(2)
C12 Fe1 C10 C7 157.9(2)
C19 Fe1 C10 C7 77.4(3)
C14 Fe1 C10 C7 -121.1(2)
C14 C10 C11 C12 -0.4(2)
C7 C10 C11 C12 177.55(18)
Fe1 C10 C11 C12 -59.53(14)
C14 C10 C11 Fe1 59.09(13)
C7 C10 C11 Fe1 -122.92(19)
C21 Fe1 C11 C12 166.4(3)
C15 Fe1 C11 C12 -160.26(14)
C20 Fe1 C11 C12 -44.0(3)
C18 Fe1 C11 C12 -118.50(14)
C13 Fe1 C11 C12 37.49(12)
C19 Fe1 C11 C12 -77.15(16)
C14 Fe1 C11 C12 81.33(13)
C10 Fe1 C11 C12 119.28(17)
C21 Fe1 C11 C10 47.1(3)
C15 Fe1 C11 C10 80.46(15)
C20 Fe1 C11 C10 -163.3(2)
C18 Fe1 C11 C10 122.21(13)
C13 Fe1 C11 C10 -81.80(12)
C12 Fe1 C11 C10 -119.28(17)
C19 Fe1 C11 C10 163.57(13)
C14 Fe1 C11 C10 -37.96(11)
C10 C11 C12 C13 0.5(2)
Fe1 C11 C12 C13 -59.24(14)
C10 C11 C12 Fe1 59.72(13)
C21 Fe1 C12 C13 -50.0(3)
C15 Fe1 C12 C13 170.9(2)
C11 Fe1 C12 C13 119.47(18)
C20 Fe1 C12 C13 -79.21(16)
C18 Fe1 C12 C13 -159.72(13)
C19 Fe1 C12 C13 -119.51(14)
C14 Fe1 C12 C13 37.71(12)
C10 Fe1 C12 C13 81.65(13)
C21 Fe1 C12 C11 -169.5(2)
C15 Fe1 C12 C11 51.4(3)
C20 Fe1 C12 C11 161.33(14)
C18 Fe1 C12 C11 80.81(15)
C13 Fe1 C12 C11 -119.47(18)
C19 Fe1 C12 C11 121.02(14)
C14 Fe1 C12 C11 -81.76(13)
C10 Fe1 C12 C11 -37.82(12)
C11 C12 C13 C14 -0.3(2)
Fe1 C12 C13 C14 -59.42(14)
C11 C12 C13 Fe1 59.09(14)
C21 Fe1 C13 C12 158.83(15)
C15 Fe1 C13 C12 -170.5(3)
C11 Fe1 C13 C12 -37.65(12)
C20 Fe1 C13 C12 118.22(14)
C18 Fe1 C13 C12 49.2(3)
C19 Fe1 C13 C12 78.32(16)
C14 Fe1 C13 C12 -119.24(18)
C10 Fe1 C13 C12 -81.75(13)
C21 Fe1 C13 C14 -81.93(17)
C15 Fe1 C13 C14 -51.2(3)
C11 Fe1 C13 C14 81.59(13)
C20 Fe1 C13 C14 -122.54(14)
C18 Fe1 C13 C14 168.4(2)
C12 Fe1 C13 C14 119.24(18)
C19 Fe1 C13 C14 -162.44(13)
C10 Fe1 C13 C14 37.49(12)
C12 C13 C14 C10 0.1(2)
Fe1 C13 C14 C10 -59.34(13)
C12 C13 C14 Fe1 59.40(14)
C11 C10 C14 C13 0.2(2)
C7 C10 C14 C13 -177.74(18)
Fe1 C10 C14 C13 59.14(14)
C11 C10 C14 Fe1 -58.91(13)
C7 C10 C14 Fe1 123.12(19)
C21 Fe1 C14 C13 117.39(16)
C15 Fe1 C14 C13 160.92(15)
C11 Fe1 C14 C13 -81.61(13)
C20 Fe1 C14 C13 75.59(17)
C18 Fe1 C14 C13 -166.1(3)
C12 Fe1 C14 C13 -37.64(13)
C19 Fe1 C14 C13 43.1(3)
C10 Fe1 C14 C13 -119.72(17)
C21 Fe1 C14 C10 -122.89(15)
C15 Fe1 C14 C10 -79.36(17)
C11 Fe1 C14 C10 38.11(11)
C20 Fe1 C14 C10 -164.69(14)
C18 Fe1 C14 C10 -46.4(3)
C13 Fe1 C14 C10 119.72(17)
C12 Fe1 C14 C10 82.09(12)
C19 Fe1 C14 C10 162.8(2)
C21 Fe1 C15 C18 -116.8(2)
C11 Fe1 C15 C18 78.03(18)
C20 Fe1 C15 C18 -79.45(17)
C13 Fe1 C15 C18 -157.5(2)
C12 Fe1 C15 C18 40.0(3)
C19 Fe1 C15 C18 -36.93(16)
C14 Fe1 C15 C18 164.20(14)
C10 Fe1 C15 C18 121.30(16)
C11 Fe1 C15 C21 -165.16(15)
C20 Fe1 C15 C21 37.36(16)
C18 Fe1 C15 C21 116.8(2)
C13 Fe1 C15 C21 -40.7(3)
C12 Fe1 C15 C21 156.8(2)
C19 Fe1 C15 C21 79.87(17)
C14 Fe1 C15 C21 -78.99(18)
C10 Fe1 C15 C21 -121.90(16)
C21 C15 C18 C19 0.0(3)
Fe1 C15 C18 C19 59.90(17)
C21 C15 C18 Fe1 -59.93(15)
C21 Fe1 C18 C19 -79.73(18)
C15 Fe1 C18 C19 -119.5(2)
C11 Fe1 C18 C19 119.10(15)
C20 Fe1 C18 C19 -36.34(16)
C13 Fe1 C18 C19 40.6(3)
C12 Fe1 C18 C19 76.28(17)
C14 Fe1 C18 C19 -163.2(3)
C10 Fe1 C18 C19 161.58(14)
C21 Fe1 C18 C15 39.79(18)
C11 Fe1 C18 C15 -121.39(17)
C20 Fe1 C18 C15 83.17(19)
C13 Fe1 C18 C15 160.1(2)
C12 Fe1 C18 C15 -164.20(16)
C19 Fe1 C18 C15 119.5(2)
C14 Fe1 C18 C15 -43.7(4)
C10 Fe1 C18 C15 -78.90(19)
C15 C18 C19 C20 -0.2(3)
Fe1 C18 C19 C20 59.28(18)
C15 C18 C19 Fe1 -59.51(16)
C21 Fe1 C19 C20 -37.60(18)
C15 Fe1 C19 C20 -82.98(19)
C11 Fe1 C19 C20 159.94(16)
C18 Fe1 C19 C20 -120.5(2)
C13 Fe1 C19 C20 76.68(19)
C12 Fe1 C19 C20 118.33(17)
C14 Fe1 C19 C20 45.2(3)
C10 Fe1 C19 C20 -168.2(2)
C21 Fe1 C19 C18 82.89(18)
C15 Fe1 C19 C18 37.51(16)
C11 Fe1 C19 C18 -79.57(17)
C20 Fe1 C19 C18 120.5(2)
C13 Fe1 C19 C18 -162.83(14)
C12 Fe1 C19 C18 -121.18(15)
C14 Fe1 C19 C18 165.7(2)
C10 Fe1 C19 C18 -47.7(3)
C18 C19 C20 C21 0.4(3)
Fe1 C19 C20 C21 59.61(17)
C18 C19 C20 Fe1 -59.20(17)
C21 Fe1 C20 C19 119.2(2)
C15 Fe1 C20 C19 80.26(18)
C11 Fe1 C20 C19 -46.7(3)
C18 Fe1 C20 C19 36.64(16)
C13 Fe1 C20 C19 -120.27(16)
C12 Fe1 C20 C19 -78.53(18)
C14 Fe1 C20 C19 -161.38(15)
C10 Fe1 C20 C19 167.6(2)
C15 Fe1 C20 C21 -38.90(17)
C11 Fe1 C20 C21 -165.9(2)
C18 Fe1 C20 C21 -82.52(18)
C13 Fe1 C20 C21 120.58(17)
C12 Fe1 C20 C21 162.32(16)
C19 Fe1 C20 C21 -119.2(2)
C14 Fe1 C20 C21 79.46(19)
C10 Fe1 C20 C21 48.4(4)
C19 C20 C21 C15 -0.4(3)
Fe1 C20 C21 C15 59.80(16)
C19 C20 C21 Fe1 -60.22(18)
C18 C15 C21 C20 0.3(3)
Fe1 C15 C21 C20 -60.41(17)
C18 C15 C21 Fe1 60.69(16)
C15 Fe1 C21 C20 118.5(2)
C11 Fe1 C21 C20 161.8(3)
C18 Fe1 C21 C20 80.04(17)
C13 Fe1 C21 C20 -76.82(18)
C12 Fe1 C21 C20 -40.8(3)
C19 Fe1 C21 C20 36.99(16)
C14 Fe1 C21 C20 -119.79(16)
C10 Fe1 C21 C20 -162.12(15)
C11 Fe1 C21 C15 43.3(4)
C20 Fe1 C21 C15 -118.5(2)
C18 Fe1 C21 C15 -38.48(15)
C13 Fe1 C21 C15 164.67(13)
C12 Fe1 C21 C15 -159.3(2)
C19 Fe1 C21 C15 -81.53(16)
C14 Fe1 C21 C15 121.69(14)
C10 Fe1 C21 C15 79.37(16)
